data_4326508
loop_
_publ_author_name
'Qingchen Dong'
'Michael J. Rose'
'Wai-Yeung Wong'
'Harry B. Gray'

_publ_contact_author_address
;
Division of Chemistry and Chemical Engineering,
California Institute of Technology,
1200 E California Blvd,
Pasdena, CA 91125
USA
;
_publ_contact_author_email mrose@caltech.edu
_publ_contact_author_fax '+1 626 459 2935'
_publ_contact_author_name 'Michael Rose'
_publ_contact_author_phone '+1 626 395 2846'
_publ_section_title
;
 Dual Coordination Modes of Ethylene-Linked NP2 Ligands in Cobalt(II) and
 Nickel(II) Iodides
;
_journal_name_full 'Inorganic Chemistry'
_journal_page_first 10213
_journal_page_last 10224
_journal_paper_doi 10.1021/ic201213c
_journal_volume 50
_journal_year 2011
_chemical_formula_moiety 'C36 H37 I N Ni O P2, I'
_chemical_formula_sum 'C36 H37 I2 N Ni O P2'
_chemical_formula_weight 874.12
_chemical_name_systematic
;
 ?
;
_space_group_IT_number 2
_symmetry_cell_setting triclinic
_symmetry_space_group_name_Hall '-P 1'
_symmetry_space_group_name_H-M 'P -1'
_atom_sites_solution_hydrogens geom
_atom_sites_solution_primary direct
_atom_sites_solution_secondary difmap
_audit_creation_method SHELXL-97
_cell_angle_alpha 105.152(2)
_cell_angle_beta 100.967(2)
_cell_angle_gamma 110.363(2)
_cell_formula_units_Z 2
_cell_length_a 11.9939(5)
_cell_length_b 12.7222(5)
_cell_length_c 12.9714(9)
_cell_measurement_reflns_used 9633
_cell_measurement_temperature 100(2)
_cell_measurement_theta_max 47.47
_cell_measurement_theta_min 2.60
_cell_volume 1702.42(16)
_computing_cell_refinement 'Bruker SAINT-Plus v7.66A'
_computing_data_collection 'Bruker APEX2 v2009.7-0'
_computing_data_reduction 'Bruker SAINT-Plus v7.66A'
_computing_molecular_graphics 'Bruker XP v5.1'
_computing_publication_material 'Bruker XCIF 2008'
_computing_structure_refinement 'SHELXL-97 (Sheldrick, 2008)'
_computing_structure_solution 'SHELXS-97 (Sheldrick, 2008)'
_diffrn_ambient_temperature 100(2)
_diffrn_measured_fraction_theta_full 0.997
_diffrn_measured_fraction_theta_max 0.997
_diffrn_measurement_device_type 'Bruker KAPPA APEX II'
_diffrn_measurement_method '\w scans; 27 settings'
_diffrn_radiation_monochromator graphite
_diffrn_radiation_source 'fine-focus sealed tube'
_diffrn_radiation_type MoK\a
_diffrn_radiation_wavelength 0.71073
_diffrn_reflns_av_R_equivalents 0.0264
_diffrn_reflns_av_sigmaI/netI 0.0210
_diffrn_reflns_limit_h_max 25
_diffrn_reflns_limit_h_min -25
_diffrn_reflns_limit_k_max 26
_diffrn_reflns_limit_k_min -26
_diffrn_reflns_limit_l_max 27
_diffrn_reflns_limit_l_min -26
_diffrn_reflns_number 186659
_diffrn_reflns_theta_full 47.94
_diffrn_reflns_theta_max 47.94
_diffrn_reflns_theta_min 1.91
_exptl_absorpt_coefficient_mu 2.507
_exptl_absorpt_correction_T_max 0.7495
_exptl_absorpt_correction_T_min 0.6661
_exptl_absorpt_correction_type multi-scan
_exptl_absorpt_process_details 'SADABS v2008/1, Bruker-AXS, Madison, WI'
_exptl_crystal_colour Purple
_exptl_crystal_density_diffrn 1.705
_exptl_crystal_description Block
_exptl_crystal_F_000 864
_exptl_crystal_size_max 0.28
_exptl_crystal_size_mid 0.27
_exptl_crystal_size_min 0.18
_refine_diff_density_max 4.642
_refine_diff_density_min -1.927
_refine_diff_density_rms 0.126
_refine_ls_extinction_method none
_refine_ls_goodness_of_fit_ref 2.336
_refine_ls_hydrogen_treatment Riding
_refine_ls_matrix_type 'Full matrix'
_refine_ls_number_parameters 389
_refine_ls_number_reflns 32429
_refine_ls_number_restraints 0
_refine_ls_restrained_S_all 2.336
_refine_ls_R_factor_all 0.0400
_refine_ls_R_factor_gt 0.0282
_refine_ls_shift/su_max 0.004
_refine_ls_shift/su_mean 0.000
_refine_ls_structure_factor_coef Fsqd
_refine_ls_weighting_details w=1/s^2^(Fo^2^)
_refine_ls_weighting_scheme sigma
_refine_ls_wR_factor_gt 0.0497
_refine_ls_wR_factor_ref 0.0502
_reflns_number_gt 26434
_reflns_number_total 32429
_reflns_threshold_expression >2sigma(I)
_cod_data_source_file ic201213c_si_002_10.cif
_cod_data_source_block dqc14
_cod_depositor_comments
;
The following automatic conversions were performed:

'_atom_sites_solution_primary' value 'direct methods' was changed to
'direct'.

'_atom_sites_solution_secondary' value 'Difference Fourier map' was
changed to 'difmap'.

'_atom_sites_solution_hydrogens' value 'Geometric positions' was
changed to 'geom'.

Automatic conversion script
Id: cif_fix_values 6452 2018-10-05 10:23:21Z andrius 
;
_cod_original_cell_volume 1702.42(15)
_cod_database_code 4326508

loop_
_symmetry_equiv_pos_as_xyz
'x, y, z'
'-x, -y, -z'

loop_
_atom_site_label
_atom_site_type_symbol
_atom_site_fract_x
_atom_site_fract_y
_atom_site_fract_z
_atom_site_U_iso_or_equiv
_atom_site_adp_type
_atom_site_occupancy
_atom_site_symmetry_multiplicity
_atom_site_calc_flag
_atom_site_refinement_flags
Ni1 Ni 0.083245(9) 0.739966(9) 0.270403(9) 0.00928(2) Uani 1 1 d .
I1 I 0.079085(5) 0.698865(5) 0.072131(5) 0.01493(1) Uani 1 1 d .
I2 I 0.700982(5) 0.831619(5) 0.555698(5) 0.01731(1) Uani 1 1 d .
P1 P 0.274155(18) 0.75098(2) 0.329267(18) 0.01065(3) Uani 1 1 d .
P2 P -0.081437(18) 0.779308(19) 0.239728(18) 0.01034(3) Uani 1 1 d .
O1 O -0.37329(6) 0.24329(6) 0.16876(6) 0.01985(12) Uani 1 1 d .
N1 N 0.08089(6) 0.76492(6) 0.42899(6) 0.01034(10) Uani 1 1 d .
C1 C 0.20629(7) 0.86376(7) 0.50253(7) 0.01302(12) Uani 1 1 d .
H1A H 0.2111 0.8774 0.5823 0.016 Uiso 1 1 calc R
H1B H 0.2141 0.9387 0.4891 0.016 Uiso 1 1 calc R
C2 C 0.31583(7) 0.83541(8) 0.48088(7) 0.01480(13) Uani 1 1 d .
H2A H 0.3332 0.7870 0.5251 0.018 Uiso 1 1 calc R
H2B H 0.3920 0.9108 0.5042 0.018 Uiso 1 1 calc R
C3 C -0.01910(7) 0.80333(8) 0.45634(7) 0.01249(12) Uani 1 1 d .
H3A H 0.0107 0.8549 0.5366 0.015 Uiso 1 1 calc R
H3B H -0.0951 0.7315 0.4441 0.015 Uiso 1 1 calc R
C4 C -0.05213(7) 0.87180(7) 0.38427(7) 0.01263(12) Uani 1 1 d .
H4A H 0.0179 0.9513 0.4055 0.015 Uiso 1 1 calc R
H4B H -0.1276 0.8835 0.3934 0.015 Uiso 1 1 calc R
C5 C 0.28842(7) 0.61014(8) 0.31224(7) 0.01223(12) Uani 1 1 d .
C6 C 0.34930(7) 0.58679(8) 0.40093(8) 0.01565(14) Uani 1 1 d .
H6 H 0.3936 0.6487 0.4724 0.019 Uiso 1 1 calc R
C7 C 0.34483(8) 0.47199(9) 0.38414(8) 0.01852(16) Uani 1 1 d .
H7 H 0.3844 0.4557 0.4450 0.022 Uiso 1 1 calc R
C8 C 0.28283(8) 0.38148(9) 0.27890(9) 0.01881(16) Uani 1 1 d .
H8 H 0.2791 0.3034 0.2683 0.023 Uiso 1 1 calc R
C9 C 0.22642(8) 0.40576(9) 0.18939(8) 0.01804(15) Uani 1 1 d .
H9 H 0.1865 0.3450 0.1169 0.022 Uiso 1 1 calc R
C10 C 0.22852(8) 0.51924(8) 0.20604(8) 0.01554(14) Uani 1 1 d .
H10 H 0.1890 0.5351 0.1449 0.019 Uiso 1 1 calc R
C11 C 0.39375(7) 0.83791(8) 0.28094(7) 0.01252(12) Uani 1 1 d .
C12 C 0.49219(8) 0.80765(9) 0.26570(8) 0.01811(16) Uani 1 1 d .
H12 H 0.4953 0.7378 0.2770 0.022 Uiso 1 1 calc R
C13 C 0.58588(8) 0.88028(10) 0.23391(9) 0.02189(18) Uani 1 1 d .
H13 H 0.6524 0.8592 0.2228 0.026 Uiso 1 1 calc R
C14 C 0.58263(8) 0.98288(9) 0.21847(8) 0.01993(16) Uani 1 1 d .
H14 H 0.6470 1.0321 0.1970 0.024 Uiso 1 1 calc R
C15 C 0.48510(8) 1.01405(9) 0.23428(8) 0.01941(16) Uani 1 1 d .
H15 H 0.4835 1.0850 0.2246 0.023 Uiso 1 1 calc R
C16 C 0.38999(8) 0.94096(8) 0.26432(8) 0.01675(14) Uani 1 1 d .
H16 H 0.3224 0.9612 0.2735 0.020 Uiso 1 1 calc R
C17 C -0.22973(7) 0.64986(7) 0.19484(7) 0.01295(13) Uani 1 1 d .
C18 C -0.31610(7) 0.64461(8) 0.25425(8) 0.01631(14) Uani 1 1 d .
H18 H -0.2972 0.7094 0.3210 0.020 Uiso 1 1 calc R
C19 C -0.42997(8) 0.54418(9) 0.21519(10) 0.02250(19) Uani 1 1 d .
H19 H -0.4880 0.5399 0.2563 0.027 Uiso 1 1 calc R
C20 C -0.45920(8) 0.45033(9) 0.11672(10) 0.0253(2) Uani 1 1 d .
H20 H -0.5374 0.3824 0.0903 0.030 Uiso 1 1 calc R
C21 C -0.37425(9) 0.45536(9) 0.05662(9) 0.02354(19) Uani 1 1 d .
H21 H -0.3951 0.3917 -0.0116 0.028 Uiso 1 1 calc R
C22 C -0.25879(8) 0.55372(8) 0.09647(8) 0.01834(15) Uani 1 1 d .
H22 H -0.1995 0.5557 0.0569 0.022 Uiso 1 1 calc R
C23 C -0.10566(7) 0.86912(8) 0.15679(7) 0.01321(13) Uani 1 1 d .
C24 C -0.21249(8) 0.82318(9) 0.06444(8) 0.01808(15) Uani 1 1 d .
H24 H -0.2728 0.7430 0.0429 0.022 Uiso 1 1 calc R
C25 C -0.23100(10) 0.89461(10) 0.00358(9) 0.02413(19) Uani 1 1 d .
H25 H -0.3033 0.8626 -0.0599 0.029 Uiso 1 1 calc R
C26 C -0.14438(10) 1.01199(11) 0.03546(10) 0.0263(2) Uani 1 1 d .
H26 H -0.1575 1.0608 -0.0055 0.032 Uiso 1 1 calc R
C27 C -0.03813(11) 1.05822(10) 0.12754(11) 0.0287(2) Uani 1 1 d .
H27 H 0.0211 1.1390 0.1496 0.034 Uiso 1 1 calc R
C28 C -0.01774(9) 0.98708(9) 0.18776(9) 0.02224(18) Uani 1 1 d .
H28 H 0.0559 1.0188 0.2498 0.027 Uiso 1 1 calc R
C29 C 0.06436(7) 0.65473(7) 0.45982(7) 0.01234(12) Uani 1 1 d .
H29A H 0.1388 0.6379 0.4582 0.015 Uiso 1 1 calc R
H29B H 0.0606 0.6724 0.5378 0.015 Uiso 1 1 calc R
C30 C -0.05079(7) 0.54407(7) 0.38386(7) 0.01189(12) Uani 1 1 d .
C31 C -0.16323(7) 0.50954(8) 0.40993(7) 0.01352(13) Uani 1 1 d .
H31 H -0.1673 0.5560 0.4784 0.016 Uiso 1 1 calc R
C32 C -0.26886(7) 0.40822(8) 0.33703(7) 0.01453(13) Uani 1 1 d .
H32 H -0.3447 0.3865 0.3555 0.017 Uiso 1 1 calc R
C33 C -0.26384(8) 0.33844(8) 0.23695(7) 0.01511(13) Uani 1 1 d .
C34 C -0.15166(8) 0.36841(9) 0.21181(8) 0.01933(16) Uani 1 1 d .
H34 H -0.1467 0.3195 0.1452 0.023 Uiso 1 1 calc R
C35 C -0.04705(8) 0.47050(8) 0.28497(8) 0.01735(15) Uani 1 1 d .
H35 H 0.0292 0.4908 0.2672 0.021 Uiso 1 1 calc R
C36 C -0.37487(10) 0.17649(9) 0.06052(9) 0.02437(18) Uani 1 1 d .
H36A H -0.3501 0.2305 0.0191 0.037 Uiso 1 1 calc R
H36B H -0.4594 0.1138 0.0187 0.037 Uiso 1 1 calc R
H36C H -0.3162 0.1394 0.0697 0.037 Uiso 1 1 calc R

loop_
_atom_site_aniso_label
_atom_site_aniso_U_11
_atom_site_aniso_U_22
_atom_site_aniso_U_33
_atom_site_aniso_U_23
_atom_site_aniso_U_13
_atom_site_aniso_U_12
Ni1 0.00914(3) 0.01035(4) 0.00838(4) 0.00340(3) 0.00292(3) 0.00398(3)
I1 0.01692(2) 0.01983(3) 0.00990(2) 0.00589(2) 0.00496(2) 0.00893(2)
I2 0.01947(2) 0.01455(2) 0.01715(3) 0.00609(2) 0.00658(2) 0.00549(2)
P1 0.00928(7) 0.01243(9) 0.01033(9) 0.00470(7) 0.00332(6) 0.00406(6)
P2 0.01003(7) 0.01001(8) 0.01075(9) 0.00359(7) 0.00305(6) 0.00415(6)
O1 0.0190(3) 0.0140(3) 0.0162(3) 0.0035(2) 0.0023(2) -0.0017(2)
N1 0.0106(2) 0.0096(3) 0.0104(3) 0.0035(2) 0.0036(2) 0.0035(2)
C1 0.0126(3) 0.0113(3) 0.0108(3) 0.0017(3) 0.0026(2) 0.0022(2)
C2 0.0116(3) 0.0174(4) 0.0113(3) 0.0029(3) 0.0020(2) 0.0040(3)
C3 0.0140(3) 0.0129(3) 0.0123(3) 0.0047(3) 0.0062(2) 0.0062(3)
C4 0.0146(3) 0.0109(3) 0.0124(3) 0.0032(3) 0.0046(2) 0.0058(3)
C5 0.0106(3) 0.0138(3) 0.0138(3) 0.0068(3) 0.0045(2) 0.0050(2)
C6 0.0147(3) 0.0178(4) 0.0150(4) 0.0083(3) 0.0036(3) 0.0062(3)
C7 0.0187(3) 0.0209(4) 0.0212(4) 0.0130(4) 0.0065(3) 0.0099(3)
C8 0.0185(3) 0.0166(4) 0.0257(5) 0.0113(4) 0.0086(3) 0.0087(3)
C9 0.0186(3) 0.0160(4) 0.0190(4) 0.0050(3) 0.0046(3) 0.0083(3)
C10 0.0164(3) 0.0169(4) 0.0144(4) 0.0057(3) 0.0038(3) 0.0085(3)
C11 0.0108(3) 0.0134(3) 0.0124(3) 0.0051(3) 0.0037(2) 0.0035(2)
C12 0.0136(3) 0.0223(4) 0.0248(4) 0.0141(4) 0.0093(3) 0.0089(3)
C13 0.0143(3) 0.0302(5) 0.0267(5) 0.0163(4) 0.0105(3) 0.0089(3)
C14 0.0145(3) 0.0240(4) 0.0165(4) 0.0103(3) 0.0041(3) 0.0008(3)
C15 0.0208(4) 0.0147(4) 0.0201(4) 0.0082(3) 0.0060(3) 0.0032(3)
C16 0.0174(3) 0.0136(4) 0.0195(4) 0.0067(3) 0.0071(3) 0.0055(3)
C17 0.0111(3) 0.0112(3) 0.0152(3) 0.0049(3) 0.0021(2) 0.0040(2)
C18 0.0119(3) 0.0168(4) 0.0210(4) 0.0087(3) 0.0054(3) 0.0053(3)
C19 0.0118(3) 0.0220(4) 0.0345(6) 0.0156(4) 0.0059(3) 0.0048(3)
C20 0.0141(3) 0.0169(4) 0.0363(6) 0.0122(4) -0.0036(3) 0.0006(3)
C21 0.0217(4) 0.0130(4) 0.0239(5) 0.0026(3) -0.0041(3) 0.0026(3)
C22 0.0186(3) 0.0133(4) 0.0178(4) 0.0023(3) 0.0020(3) 0.0050(3)
C23 0.0137(3) 0.0134(3) 0.0145(3) 0.0064(3) 0.0051(3) 0.0066(3)
C24 0.0184(3) 0.0180(4) 0.0176(4) 0.0078(3) 0.0021(3) 0.0081(3)
C25 0.0263(4) 0.0295(5) 0.0230(5) 0.0153(4) 0.0051(4) 0.0159(4)
C26 0.0336(5) 0.0292(5) 0.0309(6) 0.0213(5) 0.0150(4) 0.0196(4)
C27 0.0313(5) 0.0202(5) 0.0364(6) 0.0178(5) 0.0101(4) 0.0075(4)
C28 0.0203(4) 0.0176(4) 0.0261(5) 0.0119(4) 0.0043(3) 0.0033(3)
C29 0.0131(3) 0.0121(3) 0.0119(3) 0.0060(3) 0.0037(2) 0.0043(2)
C30 0.0126(3) 0.0112(3) 0.0118(3) 0.0054(3) 0.0041(2) 0.0038(2)
C31 0.0148(3) 0.0128(3) 0.0135(3) 0.0055(3) 0.0062(3) 0.0048(3)
C32 0.0139(3) 0.0139(3) 0.0157(4) 0.0068(3) 0.0058(3) 0.0040(3)
C33 0.0163(3) 0.0117(3) 0.0131(3) 0.0052(3) 0.0027(3) 0.0014(3)
C34 0.0209(4) 0.0153(4) 0.0156(4) 0.0016(3) 0.0086(3) 0.0020(3)
C35 0.0167(3) 0.0155(4) 0.0167(4) 0.0033(3) 0.0085(3) 0.0032(3)
C36 0.0303(5) 0.0157(4) 0.0158(4) 0.0029(3) 0.0027(4) 0.0013(4)

loop_
_atom_type_symbol
_atom_type_description
_atom_type_scat_dispersion_real
_atom_type_scat_dispersion_imag
_atom_type_scat_source
C C 0.0033 0.0016 'International Tables Vol C Tables 4.2.6.8 and 6.1.1.4'
H H 0.0000 0.0000 'International Tables Vol C Tables 4.2.6.8 and 6.1.1.4'
N N 0.0061 0.0033 'International Tables Vol C Tables 4.2.6.8 and 6.1.1.4'
O O 0.0106 0.0060 'International Tables Vol C Tables 4.2.6.8 and 6.1.1.4'
P P 0.1023 0.0942 'International Tables Vol C Tables 4.2.6.8 and 6.1.1.4'
Ni Ni 0.3393 1.1124 'International Tables Vol C Tables 4.2.6.8 and 6.1.1.4'
I I -0.4742 1.8119 'International Tables Vol C Tables 4.2.6.8 and 6.1.1.4'

loop_
_geom_angle_atom_site_label_1
_geom_angle_atom_site_label_2
_geom_angle_atom_site_label_3
_geom_angle
_geom_angle_publ_flag
N1 Ni1 P2 87.992(18) yes
N1 Ni1 P1 86.535(18) yes
P2 Ni1 P1 164.876(10) yes
N1 Ni1 I1 177.22(2) yes
P2 Ni1 I1 91.888(7) yes
P1 Ni1 I1 94.251(7) yes
C11 P1 C5 106.20(4) ?
C11 P1 C2 106.07(4) ?
C5 P1 C2 108.83(4) ?
C11 P1 Ni1 117.94(3) ?
C5 P1 Ni1 117.00(3) ?
C2 P1 Ni1 99.86(2) ?
C17 P2 C23 105.57(4) ?
C17 P2 C4 108.80(4) ?
C23 P2 C4 104.83(4) ?
C17 P2 Ni1 114.56(3) ?
C23 P2 Ni1 124.28(3) ?
C4 P2 Ni1 97.24(2) ?
C33 O1 C36 117.59(7) ?
C1 N1 C3 108.04(6) ?
C1 N1 C29 108.40(6) ?
C3 N1 C29 107.11(6) ?
C1 N1 Ni1 105.90(5) ?
C3 N1 Ni1 114.06(5) ?
C29 N1 Ni1 113.10(5) ?
N1 C1 C2 112.75(7) ?
C1 C2 P1 108.76(5) ?
N1 C3 C4 111.76(6) ?
C3 C4 P2 105.61(5) ?
C6 C5 C10 119.23(8) ?
C6 C5 P1 123.15(7) ?
C10 C5 P1 117.51(6) ?
C5 C6 C7 119.85(9) ?
C8 C7 C6 120.47(8) ?
C9 C8 C7 119.78(8) ?
C8 C9 C10 120.01(9) ?
C9 C10 C5 120.57(8) ?
C12 C11 C16 119.74(7) ?
C12 C11 P1 121.48(6) ?
C16 C11 P1 118.70(6) ?
C13 C12 C11 119.77(8) ?
C14 C13 C12 120.43(8) ?
C13 C14 C15 120.10(8) ?
C16 C15 C14 119.86(8) ?
C15 C16 C11 120.09(8) ?
C18 C17 C22 119.54(8) ?
C18 C17 P2 121.86(7) ?
C22 C17 P2 118.59(6) ?
C19 C18 C17 119.77(9) ?
C20 C19 C18 120.45(9) ?
C19 C20 C21 120.12(9) ?
C20 C21 C22 119.94(10) ?
C21 C22 C17 120.14(9) ?
C24 C23 C28 119.41(8) ?
C24 C23 P2 121.07(7) ?
C28 C23 P2 119.50(7) ?
C25 C24 C23 120.22(9) ?
C26 C25 C24 120.17(9) ?
C25 C26 C27 119.81(9) ?
C26 C27 C28 120.48(10) ?
C27 C28 C23 119.90(9) ?
C30 C29 N1 114.27(6) ?
C35 C30 C31 117.79(8) ?
C35 C30 C29 120.01(7) ?
C31 C30 C29 122.18(7) ?
C32 C31 C30 120.91(8) ?
C31 C32 C33 120.15(7) ?
O1 C33 C34 124.22(8) ?
O1 C33 C32 116.00(7) ?
C34 C33 C32 119.78(8) ?
C35 C34 C33 119.44(8) ?
C34 C35 C30 121.84(8) ?

loop_
_geom_bond_atom_site_label_1
_geom_bond_atom_site_label_2
_geom_bond_distance
_geom_bond_publ_flag
Ni1 N1 2.0051(7) yes
Ni1 P2 2.1916(2) yes
Ni1 P1 2.2139(2) yes
Ni1 I1 2.4739(2) yes
P1 C11 1.8094(8) ?
P1 C5 1.8192(8) ?
P1 C2 1.8492(9) ?
P2 C17 1.8113(8) ?
P2 C23 1.8171(8) ?
P2 C4 1.8252(9) ?
O1 C33 1.3651(10) ?
O1 C36 1.4313(12) ?
N1 C1 1.5047(10) ?
N1 C3 1.5107(9) ?
N1 C29 1.5146(10) ?
C1 C2 1.5337(10) ?
C3 C4 1.5214(11) ?
C5 C6 1.3982(11) ?
C5 C10 1.4013(12) ?
C6 C7 1.3994(12) ?
C7 C8 1.3923(14) ?
C8 C9 1.3912(12) ?
C9 C10 1.3932(12) ?
C11 C12 1.3953(10) ?
C11 C16 1.3974(11) ?
C12 C13 1.3925(12) ?
C13 C14 1.3838(14) ?
C14 C15 1.3926(13) ?
C15 C16 1.3922(12) ?
C17 C18 1.3979(11) ?
C17 C22 1.4014(13) ?
C18 C19 1.3922(12) ?
C19 C20 1.3860(16) ?
C20 C21 1.3903(16) ?
C21 C22 1.3908(13) ?
C23 C24 1.3954(12) ?
C23 C28 1.3957(13) ?
C24 C25 1.3953(12) ?
C25 C26 1.3837(16) ?
C26 C27 1.3887(16) ?
C27 C28 1.3929(13) ?
C29 C30 1.5047(11) ?
C30 C35 1.3953(12) ?
C30 C31 1.4017(10) ?
C31 C32 1.3897(12) ?
C32 C33 1.3933(12) ?
C33 C34 1.3918(12) ?
C34 C35 1.3894(13) ?
